data_7051213
loop_
_publ_author_name
'Olivier Maury'
'Jean-Paul Gu\'egan'
'Thierry Renouard'
'Adam Hilton'
'Philippe Dupau'
'Nicolas Sandon'
'Lo\"ic Toupet'
'Hubert Le Bozec'

_publ_section_title
;
 Design and synthesis of 4,4'-\p-conjugated[2,2']-bipyridines: a
 versatile class of tunable chromophores and fluorophores
;
_journal_issue 12
_journal_name_full 'New J. Chem.'
_journal_page_first 1553
_journal_page_last 1566
_journal_paper_doi 10.1039/b106096c
_journal_volume 25
_journal_year 2001
_chemical_formula_sum 'C16 H18 N3'
_chemical_formula_weight 252.33
_chemical_name_systematic
;
?
;
_space_group_IT_number 14
_symmetry_cell_setting monoclinic
_symmetry_space_group_name_Hall '-P 2ybc'
_symmetry_space_group_name_H-M 'P 1 21/c 1'
_atom_sites_solution_hydrogens geom
_atom_sites_solution_primary direct
_atom_sites_solution_secondary difmap
_audit_creation_method SHELXL-97
_cell_angle_alpha 90.00
_cell_angle_beta 92.13(2)
_cell_angle_gamma 90.00
_cell_formula_units_Z 4
_cell_length_a 7.309(3)
_cell_length_b 7.698(5)
_cell_length_c 25.101(7)
_cell_measurement_temperature 293(2)
_cell_volume 1411.3(12)
_computing_structure_refinement 'SHELXL-97 (Sheldrick, 1997)'
_computing_structure_solution 'SHELXS-97 (Sheldrick, 1990)'
_diffrn_ambient_temperature 293(2)
_diffrn_measured_fraction_theta_full 0.985
_diffrn_measured_fraction_theta_max 0.985
_diffrn_radiation_monochromator graphite
_diffrn_radiation_source 'fine-focus sealed tube'
_diffrn_radiation_type MoK\a
_diffrn_radiation_wavelength 0.71069
_diffrn_reflns_av_R_equivalents 0.0616
_diffrn_reflns_av_sigmaI/netI 0.1439
_diffrn_reflns_limit_h_max 9
_diffrn_reflns_limit_h_min 0
_diffrn_reflns_limit_k_max 9
_diffrn_reflns_limit_k_min 0
_diffrn_reflns_limit_l_max 32
_diffrn_reflns_limit_l_min -32
_diffrn_reflns_number 3264
_diffrn_reflns_theta_full 26.96
_diffrn_reflns_theta_max 26.96
_diffrn_reflns_theta_min 1.62
_exptl_absorpt_coefficient_mu 0.072
_exptl_crystal_colour yellow
_exptl_crystal_density_diffrn 1.188
_exptl_crystal_density_method 'not measured'
_exptl_crystal_description plate
_exptl_crystal_F_000 540
_exptl_crystal_size_max 0.40
_exptl_crystal_size_mid 0.40
_exptl_crystal_size_min 0.15
_refine_diff_density_max 0.165
_refine_diff_density_min -0.121
_refine_diff_density_rms 0.033
_refine_ls_extinction_coef 0.0007(19)
_refine_ls_extinction_expression Fc^*^=kFc[1+0.001xFc^2^\l^3^/sin(2\q)]^-1/4^
_refine_ls_extinction_method SHELXL
_refine_ls_goodness_of_fit_ref 0.896
_refine_ls_hydrogen_treatment mixed
_refine_ls_matrix_type full
_refine_ls_number_parameters 173
_refine_ls_number_reflns 3035
_refine_ls_number_restraints 0
_refine_ls_restrained_S_all 0.896
_refine_ls_R_factor_all 0.2724
_refine_ls_R_factor_gt 0.0633
_refine_ls_shift/su_max 0.000
_refine_ls_shift/su_mean 0.000
_refine_ls_structure_factor_coef Fsqd
_refine_ls_weighting_details 'calc w=1/[\s^2^(Fo^2^)+(0.0821P)^2^+0.0000P] where P=(Fo^2^+2Fc^2^)/3'
_refine_ls_weighting_scheme calc
_refine_ls_wR_factor_gt 0.1429
_refine_ls_wR_factor_ref 0.2056
_reflns_number_gt 872
_reflns_number_total 3035
_reflns_threshold_expression >2sigma(I)
_cod_data_source_file b106096c.txt
_cod_data_source_block compound_8
_cod_depositor_comments
;
The following automatic conversions were performed:
'_symmetry_cell_setting' value 'Monoclinic' changed to 'monoclinic'
according to '/home/saulius/struct/CIF-dictionaries/cif_core.dic'
dictionary named 'cif_core.dic' version 2.4.1 from 2010-06-29.

Automatic conversion script
Id: cif_fix_enum 1527 2010-12-29 10:47:43Z saulius 
;
_cod_original_sg_symbol_H-M P21/c
_cod_database_code 7051213

loop_
_symmetry_equiv_pos_as_xyz
'x, y, z'
'-x, y+1/2, -z+1/2'
'-x, -y, -z'
'x, -y-1/2, z-1/2'

loop_
_atom_site_label
_atom_site_type_symbol
_atom_site_fract_x
_atom_site_fract_y
_atom_site_fract_z
_atom_site_U_iso_or_equiv
_atom_site_adp_type
_atom_site_occupancy
_atom_site_symmetry_multiplicity
_atom_site_calc_flag
_atom_site_refinement_flags
_atom_site_disorder_assembly
_atom_site_disorder_group
N1 N 0.2672(5) 0.0634(5) 0.98447(12) 0.0874(11) Uani 1 1 d . . .
N8 N 0.6453(5) 0.0455(4) 0.82162(11) 0.0739(9) Uani 1 1 d . . .
N15 N 0.9763(5) 0.0493(5) 0.62386(14) 0.0964(11) Uani 1 1 d . . .
C2 C 0.4436(5) 0.0267(5) 0.97628(12) 0.0685(11) Uani 1 1 d . . .
C3 C 0.5184(5) 0.0371(5) 0.92661(13) 0.0704(11) Uani 1 1 d . . .
H3 H 0.6413 0.0107 0.9226 0.084 Uiso 1 1 calc R . .
C4 C 0.4104(6) 0.0867(5) 0.88292(14) 0.0711(11) Uani 1 1 d . . .
C5 C 0.2293(6) 0.1250(5) 0.89186(15) 0.0845(13) Uani 1 1 d . . .
H5 H 0.1515 0.1604 0.8638 0.101 Uiso 1 1 calc R . .
C6 C 0.1648(6) 0.1105(6) 0.94240(18) 0.1013(15) Uani 1 1 d . . .
H6 H 0.0420 0.1353 0.9473 0.122 Uiso 1 1 calc R . .
C7 C 0.4838(7) 0.0965(5) 0.82947(14) 0.0761(12) Uani 1 1 d . . .
H7 H 0.4117 0.1403 0.8013 0.091 Uiso 1 1 calc R . .
C9 C 0.7195(5) 0.0553(5) 0.77048(14) 0.0659(10) Uani 1 1 d . . .
C10 C 0.8741(6) -0.0447(5) 0.76292(15) 0.0774(11) Uani 1 1 d . . .
H10 H 0.9209 -0.1121 0.7910 0.093 Uiso 1 1 calc R . .
C11 C 0.9599(5) -0.0474(5) 0.71557(15) 0.0789(12) Uani 1 1 d . . .
H11 H 1.0636 -0.1158 0.7121 0.095 Uiso 1 1 calc R . .
C12 C 0.8945(5) 0.0509(5) 0.67219(15) 0.0720(11) Uani 1 1 d . . .
C13 C 0.7421(5) 0.1533(5) 0.68049(14) 0.0767(12) Uani 1 1 d . . .
H13 H 0.6968 0.2233 0.6528 0.092 Uiso 1 1 calc R . .
C14 C 0.6561(5) 0.1549(5) 0.72804(14) 0.0718(11) Uani 1 1 d . . .
H14 H 0.5532 0.2243 0.7318 0.086 Uiso 1 1 calc R . .
C16 C 1.1429(6) -0.0538(6) 0.61490(17) 0.1022(14) Uani 1 1 d . . .
H16A H 1.1366 -0.1624 0.6343 0.123 Uiso 1 1 calc R . .
H16B H 1.1488 -0.0810 0.5773 0.123 Uiso 1 1 calc R . .
C17 C 1.3082(6) 0.0400(7) 0.6322(2) 0.165(2) Uani 1 1 d . . .
H17A H 1.4136 -0.0310 0.6265 0.198 Uiso 1 1 calc R . .
H17B H 1.3026 0.0670 0.6695 0.198 Uiso 1 1 calc R . .
H17C H 1.3170 0.1456 0.6122 0.198 Uiso 1 1 calc R . .
C18 C 0.9200(8) 0.1656(7) 0.58070(19) 0.126(2) Uani 1 1 d . . .
H18A H 1.0256 0.1934 0.5600 0.151 Uiso 1 1 calc R . .
H18B H 0.8752 0.2729 0.5957 0.151 Uiso 1 1 calc R . .
C19 C 0.7745(8) 0.0898(8) 0.54465(19) 0.156(3) Uani 1 1 d . . .
H19A H 0.7417 0.1719 0.5171 0.187 Uiso 1 1 calc R . .
H19B H 0.6689 0.0634 0.5648 0.187 Uiso 1 1 calc R . .
H19C H 0.8193 -0.0147 0.5288 0.187 Uiso 1 1 calc R . .

loop_
_atom_site_aniso_label
_atom_site_aniso_U_11
_atom_site_aniso_U_22
_atom_site_aniso_U_33
_atom_site_aniso_U_23
_atom_site_aniso_U_13
_atom_site_aniso_U_12
N1 0.098(3) 0.101(3) 0.064(2) 0.006(2) 0.013(2) 0.024(2)
N8 0.098(3) 0.070(2) 0.0542(19) -0.0030(17) 0.0048(18) 0.006(2)
N15 0.084(3) 0.111(3) 0.096(3) 0.020(2) 0.030(2) 0.025(2)
C2 0.092(3) 0.062(3) 0.052(2) -0.0014(19) 0.011(2) 0.006(2)
C3 0.086(3) 0.067(3) 0.058(2) 0.001(2) 0.008(2) 0.002(2)
C4 0.089(3) 0.067(3) 0.058(2) 0.001(2) 0.006(2) 0.006(2)
C5 0.100(4) 0.089(3) 0.065(3) 0.006(2) 0.000(2) 0.028(3)
C6 0.109(4) 0.121(4) 0.075(3) 0.012(3) 0.013(3) 0.035(3)
C7 0.104(3) 0.070(3) 0.054(2) 0.004(2) 0.002(2) 0.004(3)
C9 0.073(3) 0.068(3) 0.057(2) -0.001(2) 0.001(2) -0.001(2)
C10 0.091(3) 0.080(3) 0.060(2) 0.006(2) -0.008(2) 0.007(3)
C11 0.076(3) 0.085(3) 0.076(3) 0.005(2) 0.001(2) 0.016(2)
C12 0.073(3) 0.078(3) 0.065(3) 0.001(2) 0.012(2) 0.002(3)
C13 0.088(3) 0.082(3) 0.061(3) 0.017(2) 0.008(2) 0.010(3)
C14 0.080(3) 0.074(3) 0.061(2) 0.008(2) 0.003(2) 0.013(2)
C16 0.101(3) 0.106(4) 0.101(3) 0.000(3) 0.026(3) -0.012(3)
C17 0.097(4) 0.146(5) 0.254(7) -0.021(5) 0.026(4) -0.038(4)
C18 0.159(5) 0.125(5) 0.099(4) 0.049(4) 0.060(4) 0.047(4)
C19 0.185(6) 0.197(7) 0.086(4) 0.032(4) 0.019(4) 0.089(5)

loop_
_atom_type_symbol
_atom_type_description
_atom_type_scat_dispersion_real
_atom_type_scat_dispersion_imag
_atom_type_scat_source
C C 0.0033 0.0016 'International Tables Vol C Tables 4.2.6.8 and 6.1.1.4'
H H 0.0000 0.0000 'International Tables Vol C Tables 4.2.6.8 and 6.1.1.4'
N N 0.0061 0.0033 'International Tables Vol C Tables 4.2.6.8 and 6.1.1.4'

loop_
_geom_angle_atom_site_label_1
_geom_angle_atom_site_label_2
_geom_angle_atom_site_label_3
_geom_angle
_geom_angle_site_symmetry_1
_geom_angle_site_symmetry_3
_geom_angle_publ_flag
C6 N1 C2 117.0(3) . . ?
C7 N8 C9 121.0(3) . . ?
C12 N15 C18 122.2(4) . . ?
C12 N15 C16 121.9(4) . . ?
C18 N15 C16 115.4(3) . . ?
N1 C2 C3 122.7(3) . . ?
N1 C2 C2 116.4(4) . 3_657 ?
C3 C2 C2 120.9(5) . 3_657 ?
C4 C3 C2 119.9(4) . . ?
C4 C3 H3 120.1 . . ?
C2 C3 H3 120.1 . . ?
C3 C4 C5 116.9(4) . . ?
C3 C4 C7 121.6(4) . . ?
C5 C4 C7 121.5(4) . . ?
C6 C5 C4 119.8(4) . . ?
C6 C5 H5 120.1 . . ?
C4 C5 H5 120.1 . . ?
N1 C6 C5 123.8(4) . . ?
N1 C6 H6 118.1 . . ?
C5 C6 H6 118.1 . . ?
N8 C7 C4 120.1(4) . . ?
N8 C7 H7 120.0 . . ?
C4 C7 H7 120.0 . . ?
C14 C9 C10 117.1(3) . . ?
C14 C9 N8 127.0(4) . . ?
C10 C9 N8 115.9(4) . . ?
C11 C10 C9 122.0(4) . . ?
C11 C10 H10 119.0 . . ?
C9 C10 H10 119.0 . . ?
C10 C11 C12 121.1(4) . . ?
C10 C11 H11 119.4 . . ?
C12 C11 H11 119.4 . . ?
N15 C12 C13 121.1(4) . . ?
N15 C12 C11 122.5(4) . . ?
C13 C12 C11 116.4(3) . . ?
C14 C13 C12 122.2(4) . . ?
C14 C13 H13 118.9 . . ?
C12 C13 H13 118.9 . . ?
C13 C14 C9 121.1(4) . . ?
C13 C14 H14 119.5 . . ?
C9 C14 H14 119.5 . . ?
C17 C16 N15 111.5(4) . . ?
C17 C16 H16A 109.3 . . ?
N15 C16 H16A 109.3 . . ?
C17 C16 H16B 109.3 . . ?
N15 C16 H16B 109.3 . . ?
H16A C16 H16B 108.0 . . ?
C16 C17 H17A 109.5 . . ?
C16 C17 H17B 109.5 . . ?
H17A C17 H17B 109.5 . . ?
C16 C17 H17C 109.5 . . ?
H17A C17 H17C 109.5 . . ?
H17B C17 H17C 109.5 . . ?
N15 C18 C19 112.8(5) . . ?
N15 C18 H18A 109.0 . . ?
C19 C18 H18A 109.0 . . ?
N15 C18 H18B 109.0 . . ?
C19 C18 H18B 109.0 . . ?
H18A C18 H18B 107.8 . . ?
C18 C19 H19A 109.5 . . ?
C18 C19 H19B 109.5 . . ?
H19A C19 H19B 109.5 . . ?
C18 C19 H19C 109.5 . . ?
H19A C19 H19C 109.5 . . ?
H19B C19 H19C 109.5 . . ?

loop_
_geom_bond_atom_site_label_1
_geom_bond_atom_site_label_2
_geom_bond_distance
_geom_bond_site_symmetry_2
_geom_bond_publ_flag
N1 C6 1.322(5) . ?
N1 C2 1.343(4) . ?
N8 C7 1.267(4) . ?
N8 C9 1.414(4) . ?
N15 C12 1.373(4) . ?
N15 C18 1.453(5) . ?
N15 C16 1.478(5) . ?
C2 C3 1.382(4) . ?
C2 C2 1.482(7) 3_657 ?
C3 C4 1.381(5) . ?
C3 H3 0.9300 . ?
C4 C5 1.382(5) . ?
C4 C7 1.465(5) . ?
C5 C6 1.374(5) . ?
C5 H5 0.9300 . ?
C6 H6 0.9300 . ?
C7 H7 0.9300 . ?
C9 C14 1.378(4) . ?
C9 C10 1.386(5) . ?
C10 C11 1.364(5) . ?
C10 H10 0.9300 . ?
C11 C12 1.395(5) . ?
C11 H11 0.9300 . ?
C12 C13 1.386(5) . ?
C13 C14 1.370(4) . ?
C13 H13 0.9300 . ?
C14 H14 0.9300 . ?
C16 C17 1.459(5) . ?
C16 H16A 0.9700 . ?
C16 H16B 0.9700 . ?
C17 H17A 0.9600 . ?
C17 H17B 0.9600 . ?
C17 H17C 0.9600 . ?
C18 C19 1.489(7) . ?
C18 H18A 0.9700 . ?
C18 H18B 0.9700 . ?
C19 H19A 0.9600 . ?
C19 H19B 0.9600 . ?
C19 H19C 0.9600 . ?

loop_
_geom_torsion_atom_site_label_1
_geom_torsion_atom_site_label_2
_geom_torsion_atom_site_label_3
_geom_torsion_atom_site_label_4
_geom_torsion
_geom_torsion_site_symmetry_1
_geom_torsion_site_symmetry_2
_geom_torsion_site_symmetry_3
_geom_torsion_site_symmetry_4
_geom_torsion_publ_flag
C6 N1 C2 C3 0.2(6) . . . . ?
C6 N1 C2 C2 -179.7(4) . . . 3_657 ?
N1 C2 C3 C4 -0.1(6) . . . . ?
C2 C2 C3 C4 179.8(4) 3_657 . . . ?
C2 C3 C4 C5 0.4(5) . . . . ?
C2 C3 C4 C7 -179.0(3) . . . . ?
C3 C4 C5 C6 -0.8(6) . . . . ?
C7 C4 C5 C6 178.6(4) . . . . ?
C2 N1 C6 C5 -0.6(7) . . . . ?
C4 C5 C6 N1 1.0(7) . . . . ?
C9 N8 C7 C4 -179.4(3) . . . . ?
C3 C4 C7 N8 5.8(6) . . . . ?
C5 C4 C7 N8 -173.5(4) . . . . ?
C7 N8 C9 C14 17.8(6) . . . . ?
C7 N8 C9 C10 -163.2(4) . . . . ?
C14 C9 C10 C11 -0.8(6) . . . . ?
N8 C9 C10 C11 -179.9(4) . . . . ?
C9 C10 C11 C12 -0.3(6) . . . . ?
C18 N15 C12 C13 6.0(6) . . . . ?
C16 N15 C12 C13 177.6(4) . . . . ?
C18 N15 C12 C11 -173.2(4) . . . . ?
C16 N15 C12 C11 -1.6(6) . . . . ?
C10 C11 C12 N15 -179.2(4) . . . . ?
C10 C11 C12 C13 1.6(6) . . . . ?
N15 C12 C13 C14 178.8(4) . . . . ?
C11 C12 C13 C14 -1.9(6) . . . . ?
C12 C13 C14 C9 0.9(6) . . . . ?
C10 C9 C14 C13 0.5(5) . . . . ?
N8 C9 C14 C13 179.5(3) . . . . ?
C12 N15 C16 C17 -84.3(5) . . . . ?
C18 N15 C16 C17 87.9(5) . . . . ?
C12 N15 C18 C19 -90.7(5) . . . . ?
C16 N15 C18 C19 97.2(5) . . . . ?
